data_4063854
loop_
_publ_author_name
'Ransom, Paul'
'Ashley, Andrew E.'
'Brown, N. David'
'Thompson, Amber L.'
'O&#x2019;Hare, Dermot'

_publ_section_title
;
 Synthesis, Characterization, and Polymerization Studies of
 Ethylenebis(hexamethylindenyl) Complexes of Zirconium and Hafnium
;
_journal_issue 4
_journal_name_full Organometallics
_journal_page_first 800
_journal_paper_doi 10.1021/om100986j
_journal_volume 30
_journal_year 2011
_chemical_formula_moiety 'C32 H40 Cl2 Zr, 0.25(C7 H8)'
_chemical_formula_sum 'C33.75 H42 Cl2 Zr'
_chemical_formula_weight 609.84
_chemical_melting_point ?
_space_group_IT_number 2
_symmetry_cell_setting triclinic
_symmetry_space_group_name_Hall '-P 1'
_symmetry_space_group_name_H-M 'P -1'
_atom_sites_solution_hydrogens geom
_atom_sites_solution_primary direct
_cell_angle_alpha 97.2329(16)
_cell_angle_beta 103.2520(16)
_cell_angle_gamma 104.8610(15)
_cell_formula_units_Z 2
_cell_length_a 8.1021(2)
_cell_length_b 12.2965(4)
_cell_length_c 16.5636(6)
_cell_measurement_reflns_used 5833
_cell_measurement_temperature 150
_cell_measurement_theta_max 27
_cell_measurement_theta_min 5
_cell_volume 1522.31(9)
_computing_cell_refinement 'DENZO/SCALEPACK (Otwinowski & Minor, 1997)'
_computing_data_collection 'COLLECT (Nonius, 1997-2001).'
_computing_data_reduction 'DENZO/SCALEPACK (Otwinowski & Minor, 1997)'
_computing_molecular_graphics 'CAMERON (Watkin et al., 1996)'
_computing_publication_material 'CRYSTALS (Betteridge et al., 2003)'
_computing_structure_refinement 'CRYSTALS (Betteridge et al., 2003)'
_computing_structure_solution 'SIR92 (Altomare et al., 1994)'
_diffrn_ambient_temperature 150
_diffrn_measured_fraction_theta_full 0.989
_diffrn_measured_fraction_theta_max 0.982
_diffrn_measurement_device 'Nonius KappaCCD'
_diffrn_measurement_device_type Area
_diffrn_measurement_method \w
_diffrn_radiation_monochromator graphite
_diffrn_radiation_type 'Mo K\a'
_diffrn_radiation_wavelength 0.71073
_diffrn_reflns_av_R_equivalents 0.089
_diffrn_reflns_limit_h_max 10
_diffrn_reflns_limit_h_min -10
_diffrn_reflns_limit_k_max 15
_diffrn_reflns_limit_k_min -15
_diffrn_reflns_limit_l_max 21
_diffrn_reflns_limit_l_min -20
_diffrn_reflns_number 19724
_diffrn_reflns_theta_full 25.271
_diffrn_reflns_theta_max 27.468
_diffrn_reflns_theta_min 5.130
_diffrn_standards_number 0
_exptl_absorpt_coefficient_mu 0.557
_exptl_absorpt_correction_T_max 0.99
_exptl_absorpt_correction_T_min 0.78
_exptl_absorpt_correction_type multi-scan
_exptl_absorpt_process_details 'DENZO/SCALEPACK (Otwinowski & Minor, 1997)'
_exptl_crystal_colour clear_intense_orange
_exptl_crystal_density_diffrn 1.330
_exptl_crystal_density_meas ?
_exptl_crystal_density_method 'not measured'
_exptl_crystal_description plate
_exptl_crystal_F_000 637
_exptl_crystal_size_max 0.28
_exptl_crystal_size_mid 0.06
_exptl_crystal_size_min 0.02
_refine_diff_density_max 0.98
_refine_diff_density_min -0.78
_refine_ls_extinction_method None
_refine_ls_goodness_of_fit_ref 0.9967
_refine_ls_hydrogen_treatment constr
_refine_ls_matrix_type full
_refine_ls_number_parameters 338
_refine_ls_number_reflns 4135
_refine_ls_number_restraints 25
_refine_ls_R_factor_all 0.0692
_refine_ls_R_factor_gt 0.0520
_refine_ls_shift/su_max 0.000299
_refine_ls_structure_factor_coef Fsqd
_refine_ls_weighting_details
;
 Method= Modified Sheldrick 
 w=1/[\s^2^(F^2^) + ( 0.06P)^2^ + 3.73P] 
 ,where P=(max(Fo^2^,0) + 2Fc^2^)/3 
;
_refine_ls_weighting_scheme calc
_refine_ls_wR_factor_all 0.1386
_refine_ls_wR_factor_gt 0.1270
_refine_ls_wR_factor_ref 0.1386
_reflns_limit_h_max 10
_reflns_limit_h_min -10
_reflns_limit_k_max 15
_reflns_limit_k_min -15
_reflns_limit_l_max 21
_reflns_limit_l_min 0
_reflns_number_gt 3327
_reflns_number_total 6851
_reflns_threshold_expression I>2.0\s(I)
_oxford_diffrn_Wilson_B_factor 3.30
_oxford_diffrn_Wilson_scale 10.04
_oxford_refine_ls_r_factor_ref 0.0692
_oxford_refine_ls_scale 0.3066(5)
_oxford_reflns_number_all 4135
_oxford_reflns_threshold_expression_ref I>-3.0\s(I)
_oxford_structure_analysis_title 001NDB09
_cod_data_source_file om100986j_si_002.cif
_cod_data_source_block meso-2
_cod_depositor_comments
;
The following automatic conversions were performed:

'_chemical_melting_point' value 'not measured' was changed to '?' -
the value is undefined or not given.

Automatic conversion script
Id: cif_fix_values 1715 2011-07-08 13:25:40Z adriana 

The following automatic conversions were performed:

'_exptl_crystal_density_meas' value 'not measured' was changed to '?'
- the value is perceived as not measured.

Automatic conversion script
Id: cif_fix_values 3008 2015-01-20 13:52:24Z robertas 
;
_cod_original_sg_symbol_H-M 'P -1 '
_cod_database_code 4063854

loop_
_symmetry_equiv_pos_as_xyz
x,y,z
-x,-y,-z

loop_
_atom_site_label
_atom_site_type_symbol
_atom_site_fract_x
_atom_site_fract_y
_atom_site_fract_z
_atom_site_U_iso_or_equiv
_atom_site_occupancy
_atom_site_adp_type
_atom_site_refinement_flags_posn
Zr1 Zr 0.59193(7) 0.77256(4) 0.17137(3) 0.0356 1.0000 Uani .
Cl2 Cl 0.87410(16) 0.89521(11) 0.26390(8) 0.0402 1.0000 Uani .
Cl3 Cl 0.71100(18) 0.65418(12) 0.08272(8) 0.0427 1.0000 Uani .
C4 C 0.6195(7) 0.9605(5) 0.1091(3) 0.0387 1.0000 Uani .
C5 C 0.4860(7) 0.9526(5) 0.1543(3) 0.0384 1.0000 Uani .
C6 C 0.3425(7) 0.8488(5) 0.1138(3) 0.0416 1.0000 Uani .
C7 C 0.3862(7) 0.7991(5) 0.0424(3) 0.0430 1.0000 Uani .
C8 C 0.5555(7) 0.8637(5) 0.0395(3) 0.0391 1.0000 Uani .
C9 C 0.6341(9) 0.8403(5) -0.0326(3) 0.0518 1.0000 Uani .
C10 C 0.2682(9) 0.6972(5) -0.0252(4) 0.0584 1.0000 Uani .
C11 C 0.1743(8) 0.8000(6) 0.1374(4) 0.0576 1.0000 Uani .
C12 C 0.2090(8) 0.7676(6) 0.2251(4) 0.0618 1.0000 Uani .
C13 C 0.3534(7) 0.7082(5) 0.2399(4) 0.0469 1.0000 Uani .
C14 C 0.5131(8) 0.7330(5) 0.3079(3) 0.0435 1.0000 Uani .
C15 C 0.6053(7) 0.6522(5) 0.2878(3) 0.0393 1.0000 Uani .
C16 C 0.4958(8) 0.5730(5) 0.2116(3) 0.0442 1.0000 Uani .
C17 C 0.3422(7) 0.6065(5) 0.1854(3) 0.0457 1.0000 Uani .
C18 C 0.1788(9) 0.5298(6) 0.1173(4) 0.0674 1.0000 Uani .
C19 C 0.5140(9) 0.4616(5) 0.1723(4) 0.0566 1.0000 Uani .
C20 C 0.7727(8) 0.6575(5) 0.3435(4) 0.0494 1.0000 Uani .
C21 C 0.8722(9) 0.5769(6) 0.3179(4) 0.0679 1.0000 Uani .
C22 C 0.8354(9) 0.7372(6) 0.4186(4) 0.0609 1.0000 Uani .
C23 C 0.7371(10) 0.8118(6) 0.4399(4) 0.0616 1.0000 Uani .
C24 C 0.5806(9) 0.8121(5) 0.3867(4) 0.0555 1.0000 Uani .
C25 C 0.4741(14) 0.8862(8) 0.4135(5) 0.1047 1.0000 Uani .
C26 C 0.8078(12) 0.8936(7) 0.5263(4) 0.0952 1.0000 Uani .
C27 C 1.0081(11) 0.7431(8) 0.4800(4) 0.0910 1.0000 Uani .
C28 C 0.5056(8) 1.0456(5) 0.2204(3) 0.0466 1.0000 Uani .
C29 C 0.6624(9) 1.1328(5) 0.2448(3) 0.0507 1.0000 Uani .
C30 C 0.6854(11) 1.2331(6) 0.3149(4) 0.0763 1.0000 Uani .
C31 C 0.7991(8) 1.1376(5) 0.2035(4) 0.0488 1.0000 Uani .
C32 C 0.7784(7) 1.0556(5) 0.1341(4) 0.0462 1.0000 Uani .
C33 C 0.9143(8) 1.0592(6) 0.0858(4) 0.0608 1.0000 Uani .
C34 C 0.9686(9) 1.2362(6) 0.2362(5) 0.0731 1.0000 Uani .
C35 C 0.3499(10) 1.0582(6) 0.2528(4) 0.0675 1.0000 Uani .
H93 H 0.5588 0.7708 -0.0709 0.0800 1.0000 Uiso R
H92 H 0.6428 0.9025 -0.0625 0.0800 1.0000 Uiso R
H91 H 0.7491 0.8319 -0.0122 0.0801 1.0000 Uiso R
H101 H 0.2590 0.7183 -0.0798 0.0899 1.0000 Uiso R
H102 H 0.1516 0.6737 -0.0159 0.0900 1.0000 Uiso R
H103 H 0.3198 0.6345 -0.0229 0.0900 1.0000 Uiso R
H111 H 0.1107 0.8567 0.1381 0.0689 1.0000 Uiso R
H112 H 0.1020 0.7320 0.0952 0.0690 1.0000 Uiso R
H121 H 0.2447 0.8368 0.2685 0.0739 1.0000 Uiso R
H122 H 0.0999 0.7160 0.2298 0.0740 1.0000 Uiso R
H183 H 0.2098 0.5165 0.0646 0.1041 1.0000 Uiso R
H182 H 0.0843 0.5654 0.1102 0.1040 1.0000 Uiso R
H181 H 0.1397 0.4578 0.1347 0.1040 1.0000 Uiso R
H191 H 0.4289 0.4333 0.1179 0.0861 1.0000 Uiso R
H192 H 0.6314 0.4728 0.1649 0.0861 1.0000 Uiso R
H193 H 0.4926 0.4059 0.2073 0.0861 1.0000 Uiso R
H213 H 0.9958 0.6074 0.3471 0.1071 1.0000 Uiso R
H212 H 0.8577 0.5669 0.2578 0.1069 1.0000 Uiso R
H211 H 0.8249 0.5033 0.3316 0.1071 1.0000 Uiso R
H251 H 0.4780 0.8867 0.4722 0.1609 1.0000 Uiso R
H252 H 0.5226 0.9631 0.4059 0.1611 1.0000 Uiso R
H253 H 0.3530 0.8554 0.3795 0.1611 1.0000 Uiso R
H263 H 0.7770 0.9634 0.5226 0.1451 1.0000 Uiso R
H262 H 0.9347 0.9108 0.5439 0.1449 1.0000 Uiso R
H261 H 0.7585 0.8580 0.5671 0.1449 1.0000 Uiso R
H273 H 1.0011 0.7624 0.5372 0.1421 1.0000 Uiso R
H272 H 1.1043 0.8000 0.4706 0.1420 1.0000 Uiso R
H271 H 1.0286 0.6695 0.4718 0.1419 1.0000 Uiso R
H301 H 0.8083 1.2779 0.3347 0.1190 1.0000 Uiso R
H302 H 0.6164 1.2816 0.2939 0.1190 1.0000 Uiso R
H303 H 0.6470 1.2048 0.3612 0.1190 1.0000 Uiso R
H333 H 1.0139 1.1273 0.1092 0.0910 1.0000 Uiso R
H332 H 0.8633 1.0614 0.0275 0.0912 1.0000 Uiso R
H331 H 0.9568 0.9933 0.0870 0.0909 1.0000 Uiso R
H341 H 1.0450 1.2316 0.2000 0.1139 1.0000 Uiso R
H342 H 0.9423 1.3080 0.2375 0.1138 1.0000 Uiso R
H343 H 1.0286 1.2325 0.2924 0.1140 1.0000 Uiso R
H353 H 0.3823 1.0651 0.3133 0.1019 1.0000 Uiso R
H352 H 0.3213 1.1259 0.2393 0.1020 1.0000 Uiso R
H351 H 0.2487 0.9923 0.2279 0.1021 1.0000 Uiso R
C36 C 0.699(2) 0.5180(19) 0.6140(13) 0.090(3) 0.2500 Uiso D
C37 C 0.551(2) 0.5039(15) 0.5375(12) 0.090(3) 0.2500 Uiso D
C38 C 0.530(2) 0.4297(14) 0.4716(13) 0.090(3) 0.2500 Uiso D
C39 C 0.404(2) 0.4191(14) 0.4046(12) 0.090(3) 0.2500 Uiso D
C40 C 0.301(2) 0.4831(17) 0.4052(12) 0.090(3) 0.2500 Uiso D
C41 C 0.325(2) 0.5584(15) 0.4713(14) 0.090(3) 0.2500 Uiso D
C42 C 0.450(2) 0.5688(14) 0.5368(12) 0.090(3) 0.2500 Uiso D
H381 H 0.6161 0.3747 0.4739 0.1059 0.2500 Uiso .
H391 H 0.3810 0.3571 0.3548 0.1059 0.2500 Uiso .
H401 H 0.1933 0.4725 0.3603 0.1059 0.2500 Uiso .
H411 H 0.2434 0.6077 0.4826 0.1059 0.2500 Uiso .
H421 H 0.4798 0.6262 0.6001 0.1059 0.2500 Uiso .
H361 H 0.7187 0.5718 0.6665 0.1059 0.2500 Uiso .
H362 H 0.8264 0.5349 0.6075 0.1059 0.2500 Uiso .
H363 H 0.7042 0.4431 0.6413 0.1059 0.2500 Uiso .

loop_
_atom_site_aniso_label
_atom_site_aniso_U_11
_atom_site_aniso_U_22
_atom_site_aniso_U_33
_atom_site_aniso_U_23
_atom_site_aniso_U_13
_atom_site_aniso_U_12
Zr1 0.0365(3) 0.0425(3) 0.0306(3) 0.0108(2) 0.0076(2) 0.0159(2)
Cl2 0.0387(7) 0.0473(8) 0.0340(7) 0.0128(6) 0.0044(5) 0.0142(6)
Cl3 0.0486(8) 0.0506(8) 0.0351(7) 0.0100(6) 0.0117(6) 0.0243(6)
C4 0.048(3) 0.045(3) 0.030(3) 0.019(2) 0.008(2) 0.023(3)
C5 0.042(3) 0.043(3) 0.039(3) 0.016(3) 0.012(2) 0.023(3)
C6 0.035(3) 0.047(3) 0.049(3) 0.021(3) 0.008(2) 0.018(3)
C7 0.046(3) 0.045(3) 0.037(3) 0.012(3) -0.003(2) 0.023(3)
C8 0.049(3) 0.050(3) 0.027(3) 0.015(2) 0.008(2) 0.027(3)
C9 0.074(4) 0.057(4) 0.032(3) 0.012(3) 0.017(3) 0.031(3)
C10 0.064(4) 0.051(4) 0.051(4) 0.009(3) -0.002(3) 0.018(3)
C11 0.045(3) 0.066(4) 0.075(4) 0.030(3) 0.020(3) 0.029(3)
C12 0.050(4) 0.072(4) 0.084(5) 0.036(4) 0.037(3) 0.027(3)
C13 0.045(3) 0.051(4) 0.053(3) 0.022(3) 0.020(3) 0.018(3)
C14 0.059(4) 0.045(3) 0.034(3) 0.014(3) 0.023(3) 0.015(3)
C15 0.045(3) 0.041(3) 0.037(3) 0.019(2) 0.013(2) 0.015(3)
C16 0.054(4) 0.037(3) 0.042(3) 0.013(3) 0.013(3) 0.013(3)
C17 0.045(3) 0.048(3) 0.044(3) 0.015(3) 0.011(3) 0.011(3)
C18 0.057(4) 0.057(4) 0.069(4) 0.018(3) -0.005(3) 0.000(3)
C19 0.074(4) 0.045(4) 0.052(4) 0.012(3) 0.014(3) 0.021(3)
C20 0.052(4) 0.054(4) 0.046(3) 0.028(3) 0.012(3) 0.013(3)
C21 0.061(4) 0.082(5) 0.075(5) 0.043(4) 0.016(3) 0.035(4)
C22 0.060(4) 0.072(5) 0.036(3) 0.027(3) -0.001(3) -0.001(4)
C23 0.086(5) 0.053(4) 0.035(3) 0.012(3) 0.018(3) -0.001(4)
C24 0.081(5) 0.051(4) 0.036(3) 0.011(3) 0.024(3) 0.016(3)
C25 0.178(10) 0.102(7) 0.055(5) -0.001(4) 0.037(5) 0.080(7)
C26 0.122(7) 0.091(6) 0.038(4) -0.006(4) 0.012(4) -0.011(5)
C27 0.089(6) 0.108(7) 0.052(4) 0.021(4) -0.017(4) 0.016(5)
C28 0.059(4) 0.057(4) 0.038(3) 0.023(3) 0.016(3) 0.034(3)
C29 0.077(4) 0.047(4) 0.029(3) 0.009(3) 0.001(3) 0.031(3)
C30 0.109(6) 0.069(5) 0.042(4) -0.003(3) -0.007(4) 0.043(4)
C31 0.050(4) 0.040(3) 0.046(3) 0.012(3) -0.006(3) 0.011(3)
C32 0.043(3) 0.055(4) 0.047(3) 0.027(3) 0.009(3) 0.020(3)
C33 0.050(4) 0.064(4) 0.069(4) 0.027(3) 0.017(3) 0.011(3)
C34 0.071(5) 0.055(4) 0.076(5) 0.013(4) -0.007(4) 0.014(4)
C35 0.091(5) 0.073(5) 0.063(4) 0.022(4) 0.034(4) 0.051(4)

loop_
_atom_type_symbol
_atom_type_scat_dispersion_real
_atom_type_scat_dispersion_imag
_atom_type_scat_Cromer_Mann_a1
_atom_type_scat_Cromer_Mann_b1
_atom_type_scat_Cromer_Mann_a2
_atom_type_scat_Cromer_Mann_b2
_atom_type_scat_Cromer_Mann_a3
_atom_type_scat_Cromer_Mann_b3
_atom_type_scat_Cromer_Mann_a4
_atom_type_scat_Cromer_Mann_b4
_atom_type_scat_Cromer_Mann_c
_atom_type_scat_source
C 0.0033 0.0016 2.3100 20.8439 1.0200 10.2075 1.5886 0.5687 0.8650 51.6512 0.2156 'International Tables Vol C 4.2.6.8 and 6.1.1.4'
H 0.0000 0.0000 0.4930 10.5109 0.3229 26.1257 0.1402 3.1424 0.0408 57.7998 0.0030 'International Tables Vol C 4.2.6.8 and 6.1.1.4'
Zr -2.9673 0.5597 17.8765 1.2762 10.9480 11.9160 5.4173 0.1176 3.6572 87.6627 2.0693 'International Tables Vol C 4.2.6.8 and 6.1.1.4'
Cl 0.1484 0.1585 11.4604 0.0104 7.1964 1.1662 6.2556 18.5194 1.6455 47.7784 -9.5574 'International Tables Vol C 4.2.6.8 and 6.1.1.4'

loop_
_geom_angle_atom_site_label_1
_geom_angle_site_symmetry_1
_geom_angle_atom_site_label_2
_geom_angle_atom_site_label_3
_geom_angle_site_symmetry_3
_geom_angle
_geom_angle_publ_flag
Cl2 . Zr1 Cl3 . 97.41(5) yes
Cl2 . Zr1 C4 . 79.28(12) yes
Cl3 . Zr1 C4 . 104.17(12) yes
Cl2 . Zr1 C5 . 89.51(12) yes
Cl3 . Zr1 C5 . 133.28(12) yes
C4 . Zr1 C5 . 32.03(16) yes
Cl2 . Zr1 C6 . 122.28(13) yes
Cl3 . Zr1 C6 . 123.49(13) yes
C4 . Zr1 C6 . 54.28(17) yes
C5 . Zr1 C6 . 33.01(17) yes
Cl2 . Zr1 C7 . 132.30(13) yes
Cl3 . Zr1 C7 . 90.63(13) yes
C4 . Zr1 C7 . 53.26(17) yes
C5 . Zr1 C7 . 53.66(17) yes
C6 . Zr1 C7 . 33.10(18) yes
Cl2 . Zr1 C8 . 103.23(13) yes
Cl3 . Zr1 C8 . 80.03(12) yes
C4 . Zr1 C8 . 32.18(16) yes
C5 . Zr1 C8 . 53.52(16) yes
C6 . Zr1 C8 . 54.65(17) yes
Cl2 . Zr1 C13 . 116.12(14) yes
Cl3 . Zr1 C13 . 128.12(14) yes
C4 . Zr1 C13 . 119.47(17) yes
C5 . Zr1 C13 . 87.65(17) yes
C6 . Zr1 C13 . 70.90(17) yes
Cl2 . Zr1 C14 . 85.30(13) yes
Cl3 . Zr1 C14 . 126.51(13) yes
C4 . Zr1 C14 . 128.51(17) yes
C5 . Zr1 C14 . 100.03(17) yes
C6 . Zr1 C14 . 97.57(18) yes
Cl2 . Zr1 C15 . 83.87(12) yes
Cl3 . Zr1 C15 . 94.32(12) yes
C4 . Zr1 C15 . 156.34(17) yes
C5 . Zr1 C15 . 132.39(17) yes
C6 . Zr1 C15 . 125.60(17) yes
Cl2 . Zr1 C16 . 112.86(13) yes
Cl3 . Zr1 C16 . 77.17(13) yes
C4 . Zr1 C16 . 167.67(17) yes
C5 . Zr1 C16 . 141.06(17) yes
C6 . Zr1 C16 . 114.54(18) yes
Cl2 . Zr1 C17 . 135.55(13) yes
Cl3 . Zr1 C17 . 95.84(14) yes
C4 . Zr1 C17 . 137.12(17) yes
C5 . Zr1 C17 . 110.96(18) yes
C6 . Zr1 C17 . 83.02(18) yes
C7 . Zr1 C8 . 32.29(17) yes
C7 . Zr1 C13 . 93.82(19) yes
C8 . Zr1 C13 . 124.22(18) yes
C7 . Zr1 C14 . 125.89(19) yes
C8 . Zr1 C14 . 151.38(17) yes
C13 . Zr1 C14 . 33.28(18) yes
C7 . Zr1 C15 . 142.48(18) yes
C8 . Zr1 C15 . 171.38(17) yes
C13 . Zr1 C15 . 54.74(17) yes
C14 . Zr1 C15 . 32.55(17) yes
C7 . Zr1 C16 . 114.77(18) yes
C8 . Zr1 C16 . 139.21(17) yes
C13 . Zr1 C16 . 54.26(18) yes
C14 . Zr1 C16 . 53.61(17) yes
C15 . Zr1 C16 . 32.25(17) yes
C7 . Zr1 C17 . 89.60(18) yes
C8 . Zr1 C17 . 120.81(17) yes
C13 . Zr1 C17 . 32.69(19) yes
C14 . Zr1 C17 . 53.34(18) yes
C15 . Zr1 C17 . 52.91(17) yes
C16 . Zr1 C17 . 31.57(18) yes
Zr1 . C4 C5 . 72.8(3) yes
Zr1 . C4 C8 . 71.8(3) yes
C5 . C4 C8 . 107.6(5) yes
Zr1 . C4 C32 . 122.9(3) yes
C5 . C4 C32 . 121.0(5) yes
C8 . C4 C32 . 131.4(5) yes
C4 . C5 Zr1 . 75.2(3) yes
C4 . C5 C6 . 107.9(5) yes
Zr1 . C5 C6 . 69.4(3) yes
C4 . C5 C28 . 119.3(5) yes
Zr1 . C5 C28 . 126.6(3) yes
C6 . C5 C28 . 132.5(5) yes
Zr1 . C6 C5 . 77.6(3) yes
Zr1 . C6 C7 . 74.1(3) yes
C5 . C6 C7 . 106.8(5) yes
Zr1 . C6 C11 . 115.4(3) yes
C5 . C6 C11 . 129.1(5) yes
C7 . C6 C11 . 124.1(5) yes
Zr1 . C7 C6 . 72.8(3) yes
Zr1 . C7 C8 . 76.4(3) yes
C6 . C7 C8 . 110.1(5) yes
Zr1 . C7 C10 . 120.8(4) yes
C6 . C7 C10 . 126.4(5) yes
C8 . C7 C10 . 123.4(5) yes
C4 . C8 C7 . 107.6(4) yes
C4 . C8 Zr1 . 76.1(3) yes
C7 . C8 Zr1 . 71.3(3) yes
C4 . C8 C9 . 128.4(5) yes
C7 . C8 C9 . 123.4(5) yes
Zr1 . C8 C9 . 125.0(3) yes
C8 . C9 H93 . 109.6 no
C8 . C9 H92 . 109.6 no
H93 . C9 H92 . 108.9 no
C8 . C9 H91 . 110.8 no
H93 . C9 H91 . 108.8 no
H92 . C9 H91 . 109.1 no
C7 . C10 H101 . 109.1 no
C7 . C10 H102 . 109.7 no
H101 . C10 H102 . 109.9 no
C7 . C10 H103 . 109.3 no
H101 . C10 H103 . 109.3 no
H102 . C10 H103 . 109.5 no
C6 . C11 C12 . 112.5(5) yes
C6 . C11 H111 . 108.8 no
C12 . C11 H111 . 108.3 no
C6 . C11 H112 . 108.7 no
C12 . C11 H112 . 109.0 no
H111 . C11 H112 . 109.5 no
C11 . C12 C13 . 112.3(5) yes
C11 . C12 H121 . 109.1 no
C13 . C12 H121 . 108.8 no
C11 . C12 H122 . 108.8 no
C13 . C12 H122 . 108.6 no
H121 . C12 H122 . 109.2 no
C12 . C13 Zr1 . 115.1(4) yes
C12 . C13 C14 . 130.9(6) yes
Zr1 . C13 C14 . 76.7(3) yes
C12 . C13 C17 . 122.2(5) yes
Zr1 . C13 C17 . 77.0(3) yes
C14 . C13 C17 . 106.8(5) yes
C13 . C14 Zr1 . 70.0(3) yes
C13 . C14 C15 . 107.4(5) yes
Zr1 . C14 C15 . 74.4(3) yes
C13 . C14 C24 . 132.7(6) yes
Zr1 . C14 C24 . 124.6(4) yes
C15 . C14 C24 . 119.8(5) yes
C14 . C15 Zr1 . 73.1(3) yes
C14 . C15 C16 . 108.0(5) yes
Zr1 . C15 C16 . 74.8(3) yes
C14 . C15 C20 . 120.2(5) yes
Zr1 . C15 C20 . 120.5(3) yes
C16 . C15 C20 . 131.8(5) yes
C15 . C16 Zr1 . 73.0(3) yes
C15 . C16 C17 . 107.2(5) yes
Zr1 . C16 C17 . 72.6(3) yes
C15 . C16 C19 . 129.3(5) yes
Zr1 . C16 C19 . 128.2(4) yes
C17 . C16 C19 . 122.6(5) yes
C13 . C17 Zr1 . 70.3(3) yes
C13 . C17 C16 . 110.3(5) yes
Zr1 . C17 C16 . 75.8(3) yes
C13 . C17 C18 . 126.6(5) yes
Zr1 . C17 C18 . 128.8(4) yes
C16 . C17 C18 . 122.3(5) yes
C17 . C18 H183 . 109.2 no
C17 . C18 H182 . 110.3 no
H183 . C18 H182 . 110.2 no
C17 . C18 H181 . 108.4 no
H183 . C18 H181 . 109.7 no
H182 . C18 H181 . 109.0 no
C16 . C19 H191 . 109.3 no
C16 . C19 H192 . 110.1 no
H191 . C19 H192 . 108.8 no
C16 . C19 H193 . 110.2 no
H191 . C19 H193 . 108.8 no
H192 . C19 H193 . 109.6 no
C15 . C20 C21 . 119.0(6) yes
C15 . C20 C22 . 118.0(6) yes
C21 . C20 C22 . 123.0(6) yes
C20 . C21 H213 . 110.1 no
C20 . C21 H212 . 109.5 no
H213 . C21 H212 . 109.4 no
C20 . C21 H211 . 109.4 no
H213 . C21 H211 . 109.6 no
H212 . C21 H211 . 108.8 no
C20 . C22 C23 . 121.0(6) yes
C20 . C22 C27 . 119.7(7) yes
C23 . C22 C27 . 119.3(6) yes
C22 . C23 C24 . 122.4(6) yes
C22 . C23 C26 . 118.7(7) yes
C24 . C23 C26 . 118.9(7) yes
C14 . C24 C23 . 118.4(6) yes
C14 . C24 C25 . 120.3(6) yes
C23 . C24 C25 . 121.0(6) yes
C24 . C25 H251 . 109.3 no
C24 . C25 H252 . 109.5 no
H251 . C25 H252 . 109.8 no
C24 . C25 H253 . 109.0 no
H251 . C25 H253 . 109.3 no
H252 . C25 H253 . 109.8 no
C23 . C26 H263 . 110.5 no
C23 . C26 H262 . 108.7 no
H263 . C26 H262 . 109.4 no
C23 . C26 H261 . 109.9 no
H263 . C26 H261 . 109.1 no
H262 . C26 H261 . 109.3 no
C22 . C27 H273 . 109.6 no
C22 . C27 H272 . 110.0 no
H273 . C27 H272 . 109.7 no
C22 . C27 H271 . 109.0 no
H273 . C27 H271 . 109.1 no
H272 . C27 H271 . 109.4 no
C5 . C28 C29 . 117.8(5) yes
C5 . C28 C35 . 121.3(6) yes
C29 . C28 C35 . 120.1(6) yes
C28 . C29 C30 . 118.6(6) yes
C28 . C29 C31 . 122.7(5) yes
C30 . C29 C31 . 118.6(6) yes
C29 . C30 H301 . 109.7 no
C29 . C30 H302 . 110.2 no
H301 . C30 H302 . 108.6 no
C29 . C30 H303 . 109.9 no
H301 . C30 H303 . 109.3 no
H302 . C30 H303 . 109.1 no
C29 . C31 C32 . 121.3(5) yes
C29 . C31 C34 . 118.8(6) yes
C32 . C31 C34 . 120.0(6) yes
C4 . C32 C31 . 117.4(5) yes
C4 . C32 C33 . 119.0(5) yes
C31 . C32 C33 . 123.6(5) yes
C32 . C33 H333 . 110.4 no
C32 . C33 H332 . 109.9 no
H333 . C33 H332 . 107.9 no
C32 . C33 H331 . 111.6 no
H333 . C33 H331 . 108.6 no
H332 . C33 H331 . 108.4 no
C31 . C34 H341 . 109.7 no
C31 . C34 H342 . 110.2 no
H341 . C34 H342 . 109.2 no
C31 . C34 H343 . 109.7 no
H341 . C34 H343 . 109.2 no
H342 . C34 H343 . 108.9 no
C28 . C35 H353 . 108.8 no
C28 . C35 H352 . 109.8 no
H353 . C35 H352 . 109.1 no
C28 . C35 H351 . 110.3 no
H353 . C35 H351 . 109.3 no
H352 . C35 H351 . 109.6 no
C41 2_666 C36 H401 2_666 103.1 no
C41 2_666 C36 C39 2_666 104(2) yes
H401 2_666 C36 C39 2_666 137.7 no
C41 2_666 C36 C37 . 56.3(14) yes
H401 2_666 C36 C37 . 153.6 no
C39 2_666 C36 C37 . 49.5(17) yes
C41 2_666 C36 H361 . 175.5 no
C37 . C36 H361 . 122.9 no
C41 2_666 C36 H362 . 76.6 no
C37 . C36 H362 . 118.1 no
H361 . C36 H362 . 100.9 no
C37 . C36 H363 . 117.6 no
H361 . C36 H363 . 97.6 no
H362 . C36 H363 . 94.3 no
C36 . C37 C38 . 119.9(8) yes
C36 . C37 C42 . 119.9(8) yes
C38 . C37 C42 . 120.2(5) yes
C37 . C38 C39 . 119.9(6) yes
C37 . C38 H381 . 118.9 no
C39 . C38 H381 . 121.2 no
C38 . C39 C40 . 119.4(6) yes
C38 . C39 H391 . 119.7 no
C40 . C39 H391 . 120.7 no
C39 . C40 C41 . 120.3(6) yes
C39 . C40 H401 . 123.8 no
C41 . C40 H401 . 115.5 no
C40 . C41 C42 . 120.0(6) yes
C40 . C41 H411 . 127.7 no
C42 . C41 H411 . 111.7 no
C37 . C42 C41 . 120.3(6) yes
C37 . C42 H421 . 112.2 no
C41 . C42 H421 . 127.3 no

loop_
_geom_bond_atom_site_label_1
_geom_bond_atom_site_label_2
_geom_bond_site_symmetry_2
_geom_bond_distance
_geom_bond_publ_flag
Zr1 Cl2 . 2.4276(13) yes
Zr1 Cl3 . 2.4571(14) yes
Zr1 C4 . 2.627(5) yes
Zr1 C5 . 2.596(5) yes
Zr1 C6 . 2.487(5) yes
Zr1 C7 . 2.504(5) yes
Zr1 C8 . 2.570(5) yes
Zr1 C13 . 2.470(5) yes
Zr1 C14 . 2.557(5) yes
Zr1 C15 . 2.574(5) yes
Zr1 C16 . 2.597(5) yes
Zr1 C17 . 2.556(5) yes
C4 C5 . 1.441(7) yes
C4 C8 . 1.441(7) yes
C4 C32 . 1.434(8) yes
C5 C6 . 1.448(8) yes
C5 C28 . 1.429(8) yes
C6 C7 . 1.422(8) yes
C6 C11 . 1.501(8) yes
C7 C8 . 1.412(8) yes
C7 C10 . 1.509(8) yes
C8 C9 . 1.507(7) yes
C9 H93 . 0.961 no
C9 H92 . 0.958 no
C9 H91 . 0.953 no
C10 H101 . 0.964 no
C10 H102 . 0.969 no
C10 H103 . 0.968 no
C11 C12 . 1.539(9) yes
C11 H111 . 0.967 no
C11 H112 . 0.972 no
C12 C13 . 1.521(8) yes
C12 H121 . 0.973 no
C12 H122 . 0.973 no
C13 C14 . 1.442(8) yes
C13 C17 . 1.417(8) yes
C14 C15 . 1.438(8) yes
C14 C24 . 1.424(8) yes
C15 C16 . 1.436(8) yes
C15 C20 . 1.435(8) yes
C16 C17 . 1.402(8) yes
C16 C19 . 1.499(8) yes
C17 C18 . 1.524(8) yes
C18 H183 . 0.968 no
C18 H182 . 0.966 no
C18 H181 . 0.965 no
C19 H191 . 0.959 no
C19 H192 . 0.963 no
C19 H193 . 0.960 no
C20 C21 . 1.507(9) yes
C20 C22 . 1.384(9) yes
C21 H213 . 0.957 no
C21 H212 . 0.963 no
C21 H211 . 0.965 no
C22 C23 . 1.422(10) yes
C22 C27 . 1.509(9) yes
C23 C24 . 1.369(9) yes
C23 C26 . 1.534(9) yes
C24 C25 . 1.500(10) yes
C25 H251 . 0.966 no
C25 H252 . 0.962 no
C25 H253 . 0.962 no
C26 H263 . 0.958 no
C26 H262 . 0.960 no
C26 H261 . 0.958 no
C27 H273 . 0.965 no
C27 H272 . 0.962 no
C27 H271 . 0.960 no
C28 C29 . 1.373(9) yes
C28 C35 . 1.515(8) yes
C29 C30 . 1.525(8) yes
C29 C31 . 1.422(9) yes
C30 H301 . 0.962 no
C30 H302 . 0.961 no
C30 H303 . 0.963 no
C31 C32 . 1.379(8) yes
C31 C34 . 1.513(9) yes
C32 C33 . 1.497(8) yes
C33 H333 . 0.965 no
C33 H332 . 0.967 no
C33 H331 . 0.960 no
C34 H341 . 0.962 no
C34 H342 . 0.959 no
C34 H343 . 0.958 no
C35 H353 . 0.963 no
C35 H352 . 0.958 no
C35 H351 . 0.959 no
C36 C41 2_666 1.54(4) yes
C36 H401 2_666 0.850 no
C36 C39 2_666 1.29(4) yes
C36 C37 . 1.486(7) yes
C36 H361 . 0.978 no
C36 H362 . 1.034 no
C36 H363 . 1.082 no
C37 C41 2_666 1.43(4) yes
C37 C42 2_666 1.42(4) yes
C37 C40 2_666 1.30(3) yes
C37 C37 2_666 1.30(4) yes
C37 C39 2_666 1.18(4) yes
C37 C38 2_666 1.17(4) yes
C37 C38 . 1.278(8) yes
C37 C42 . 1.284(8) yes
C38 H421 2_666 1.270 no
C38 C41 2_666 1.29(3) yes
C38 C39 . 1.289(8) yes
C38 H381 . 1.090 no
C39 H421 2_666 1.224 no
C39 C42 2_666 1.31(3) yes
C39 C40 . 1.286(8) yes
C39 H391 . 0.999 no
C40 H362 2_666 0.964 no
C40 H361 2_666 1.245 no
C40 H363 2_666 1.265 no
C40 C41 . 1.282(8) yes
C40 H401 . 0.975 no
C41 H381 2_666 1.068 no
C41 C42 . 1.269(8) yes
C41 H411 . 1.039 no
C42 H381 2_666 0.989 no
C42 H421 . 1.125 no
H401 H362 2_666 0.602 no

loop_
_geom_hbond_atom_site_label_D
_geom_hbond_atom_site_label_H
_geom_hbond_atom_site_label_A
_geom_hbond_angle_DHA
_geom_hbond_distance_DH
_geom_hbond_distance_HA
_geom_hbond_distance_DA
_geom_hbond_publ_flag
C12 H121 C25 128 0.97 2.57 3.263(13) yes
C25 H253 C12 134 0.96 2.52 3.263(13) yes
C35 H351 C11 139 0.96 2.48 3.266(13) yes
